data_7050516
loop_
_publ_author_name
'Gustafsson, Bj\"orn'
'H\%akansson, Mikael'
'Jagner, Susan'

_publ_section_title
;
 Copper(ii) is harder than copper(i): a novel mixed-valence example
 from alkoxide chemistry
;
_journal_issue 3
_journal_name_full 'New Journal of Chemistry'
_journal_page_first 459
_journal_paper_doi 10.1039/b211899h
_journal_volume 27
_journal_year 2003
_chemical_formula_moiety 'C54 H60 Cu3 O4'
_chemical_formula_sum 'C54 H60 Cu3 O4'
_chemical_formula_weight 963.64
_chemical_name_common
;
tetrakis(2-allyl-6-methylphenoxo)tricopper(I,II) toluene solvate
;
_chemical_name_systematic
;
tetrakis(2-allyl-6-methylphenoxo)tricopper(I,II) toluene solvate
;
_space_group_IT_number 15
_symmetry_cell_setting monoclinic
_symmetry_space_group_name_Hall '-C 2yc'
_symmetry_space_group_name_H-M 'C 1 2/c 1'
_atom_sites_solution_hydrogens geom
_atom_sites_solution_primary direct
_atom_sites_solution_secondary difmap
_audit_creation_date 2002-01-17T12:03:56-00:00
_audit_creation_method 'WinGX routine CIF_UPDATE'
_cell_angle_alpha 90
_cell_angle_beta 105.739(18)
_cell_angle_gamma 90
_cell_formula_units_Z 4
_cell_length_a 23.930(6)
_cell_length_b 8.041(3)
_cell_length_c 25.014(5)
_cell_measurement_temperature 132(2)
_cell_volume 4633(2)
_computing_structure_refinement 'SHELXL-97 (Sheldrick, 1997)'
_diffrn_ambient_temperature 293(2)
_diffrn_measured_fraction_theta_full 0.999
_diffrn_measured_fraction_theta_max 0.999
_diffrn_radiation_monochromator graphite
_diffrn_radiation_type MoK\a
_diffrn_radiation_wavelength 0.71073
_diffrn_reflns_av_unetI/netI 0.4562
_diffrn_reflns_limit_h_max 28
_diffrn_reflns_limit_h_min 0
_diffrn_reflns_limit_k_max 9
_diffrn_reflns_limit_k_min 0
_diffrn_reflns_limit_l_max 28
_diffrn_reflns_limit_l_min -29
_diffrn_reflns_number 4185
_diffrn_reflns_theta_full 25.01
_diffrn_reflns_theta_max 25.01
_diffrn_reflns_theta_min 2.09
_exptl_absorpt_coefficient_mu 1.41
_exptl_absorpt_correction_type none
_exptl_crystal_colour red
_exptl_crystal_density_diffrn 1.382
_exptl_crystal_density_method 'not measured'
_exptl_crystal_description cube
_exptl_crystal_F_000 2012
_exptl_crystal_size_max 0.15
_exptl_crystal_size_mid 0.15
_exptl_crystal_size_min 0.15
_refine_diff_density_max 0.75
_refine_diff_density_min -1.059
_refine_diff_density_rms 0.143
_refine_ls_extinction_method none
_refine_ls_goodness_of_fit_ref 0.948
_refine_ls_hydrogen_treatment mixed
_refine_ls_matrix_type full
_refine_ls_number_parameters 255
_refine_ls_number_reflns 4083
_refine_ls_number_restraints 0
_refine_ls_restrained_S_all 0.948
_refine_ls_R_factor_all 0.331
_refine_ls_R_factor_gt 0.0638
_refine_ls_shift/su_max 0
_refine_ls_shift/su_mean 0
_refine_ls_structure_factor_coef Fsqd
_refine_ls_weighting_details 'calc w=1/[\s^2^(Fo^2^)+(0.0730P)^2^+0.0000P] where P=(Fo^2^+2Fc^2^)/3'
_refine_ls_weighting_scheme calc
_refine_ls_wR_factor_gt 0.1466
_refine_ls_wR_factor_ref 0.2307
_reflns_number_gt 1072
_reflns_number_total 4083
_reflns_threshold_expression >2sigma(I)
_cod_data_source_file b211899h.txt
_cod_data_source_block bgred
_cod_original_sg_symbol_H-M C2/c
_cod_database_code 7050516

loop_
_symmetry_equiv_pos_as_xyz
'x, y, z'
'-x, y, -z+1/2'
'x+1/2, y+1/2, z'
'-x+1/2, y+1/2, -z+1/2'
'-x, -y, -z'
'x, -y, z-1/2'
'-x+1/2, -y+1/2, -z'
'x+1/2, -y+1/2, z-1/2'

loop_
_atom_site_label
_atom_site_type_symbol
_atom_site_fract_x
_atom_site_fract_y
_atom_site_fract_z
_atom_site_U_iso_or_equiv
_atom_site_adp_type
_atom_site_occupancy
_atom_site_symmetry_multiplicity
_atom_site_calc_flag
_atom_site_refinement_flags
_atom_site_disorder_assembly
_atom_site_disorder_group
Cu1 Cu 1 0.0476(4) 0.25 0.0194(7) Uani 1 2 d S . .
Cu2 Cu 0.98726(7) 0.0514(3) 0.12572(6) 0.0271(6) Uani 1 1 d . . .
O1 O 1.0470(3) -0.0025(10) 0.2009(3) 0.018(2) Uani 1 1 d . . .
O2 O 0.9396(3) 0.1011(11) 0.1824(3) 0.024(2) Uani 1 1 d . . .
C1 C 1.1018(5) 0.048(2) 0.2007(5) 0.015(3) Uani 1 1 d . . .
C2 C 1.1102(6) 0.2152(17) 0.1872(5) 0.021(3) Uani 1 1 d . . .
C3 C 1.1639(5) 0.2586(19) 0.1846(6) 0.033(4) Uani 1 1 d . . .
H3 H 1.1694 0.3674 0.1745 0.04 Uiso 1 1 calc R . .
C4 C 1.2110(6) 0.1543(19) 0.1958(6) 0.032(4) Uani 1 1 d . . .
H4 H 1.2474 0.1929 0.1953 0.038 Uiso 1 1 calc R . .
C5 C 1.2026(5) -0.0104(18) 0.2080(5) 0.030(4) Uani 1 1 d . . .
H5 H 1.2334 -0.085 0.2145 0.036 Uiso 1 1 calc R . .
C6 C 1.1468(5) -0.066(2) 0.2105(5) 0.021(3) Uani 1 1 d . . .
C7 C 1.1365(5) -0.2448(18) 0.2225(5) 0.031(4) Uani 1 1 d . . .
H7A H 1.172 -0.3062 0.2278 0.046 Uiso 1 1 calc R . .
H7B H 1.1075 -0.291 0.1919 0.046 Uiso 1 1 calc R . .
H7C H 1.1236 -0.2514 0.2556 0.046 Uiso 1 1 calc R . .
C8 C 1.0591(2) 0.3328(7) 0.1753(2) 0.031(4) Uani 1 1 d . . .
H8A H 1.041 0.3254 0.2055 0.037 Uiso 1 1 calc R . .
H8B H 1.0734 0.4455 0.1748 0.037 Uiso 1 1 calc R . .
C9 C 1.0144(2) 0.3015(7) 0.1222(2) 0.035(4) Uani 1 1 d R . .
H9 H 0.9825 0.3821 0.1141 0.042 Uiso 1 1 calc R . .
C10 C 1.0207(2) 0.2188(7) 0.0763(2) 0.036(4) Uani 1 1 d R . .
H10A H 1.0566 0.1744 0.0763 0.043 Uiso 1 1 calc R . .
H10B H 0.9892 0.207 0.0452 0.043 Uiso 1 1 calc R . .
C11 C 0.8832(2) 0.0514(7) 0.1627(2) 0.024(3) Uani 1 1 d R . .
C12 C 0.8727(2) -0.1133(7) 0.1444(2) 0.032(4) Uani 1 1 d R . .
C13 C 0.8157(2) -0.1632(7) 0.1208(2) 0.035(4) Uani 1 1 d R . .
H13 H 0.808 -0.2728 0.1093 0.042 Uiso 1 1 calc R . .
C14 C 0.7703(6) -0.053(3) 0.1144(6) 0.054(5) Uani 1 1 d . . .
H14 H 0.7325 -0.0871 0.0974 0.065 Uiso 1 1 calc R . .
C15 C 0.7812(5) 0.110(2) 0.1332(5) 0.036(5) Uani 1 1 d . . .
H15 H 0.7503 0.1818 0.1311 0.043 Uiso 1 1 calc R . .
C16 C 0.8379(6) 0.1652(18) 0.1553(5) 0.025(4) Uani 1 1 d . . .
C17 C 0.8517(5) 0.3425(17) 0.1734(6) 0.033(4) Uani 1 1 d . . .
H17A H 0.893 0.3558 0.1871 0.05 Uiso 1 1 calc R . .
H17B H 0.8337 0.3695 0.2023 0.05 Uiso 1 1 calc R . .
H17C H 0.8372 0.4154 0.1423 0.05 Uiso 1 1 calc R . .
C18 C 0.9234(3) -0.2322(10) 0.1517(4) 0.040(4) Uani 1 1 d . . .
H18A H 0.9486 -0.2197 0.1891 0.047 Uiso 1 1 calc R . .
H18B H 0.9086 -0.3452 0.1481 0.047 Uiso 1 1 calc R . .
C19 C 0.9589(3) -0.2074(10) 0.1110(4) 0.033(4) Uani 1 1 d R . .
H19 H 0.9896 -0.2894 0.1126 0.039 Uiso 1 1 calc R . .
C20 C 0.9432(3) -0.1136(10) 0.0643(4) 0.043(5) Uani 1 1 d R . .
H20A H 0.9079 -0.0579 0.0552 0.051 Uiso 1 1 calc R . .
H20B H 0.9679 -0.105 0.0414 0.051 Uiso 1 1 calc R . .
C21 C 0.8074(6) -0.0098(18) -0.0439(7) 0.058(6) Uani 1 1 d . . .
H21A H 0.8165 -0.0637 -0.0747 0.087 Uiso 1 1 calc R . .
H21B H 0.7663 0.0099 -0.0526 0.087 Uiso 1 1 calc R . .
H21C H 0.819 -0.0795 -0.0116 0.087 Uiso 1 1 calc R . .
C22 C 0.8389(5) 0.152(2) -0.0325(6) 0.033(4) Uani 1 1 d . . .
C23 C 0.8349(6) 0.260(2) 0.0091(6) 0.043(5) Uani 1 1 d . . .
H23 H 0.8117 0.2288 0.0318 0.052 Uiso 1 1 calc R . .
C24 C 0.8626(6) 0.412(2) 0.0194(6) 0.058(6) Uani 1 1 d . . .
H24 H 0.859 0.4808 0.0482 0.069 Uiso 1 1 calc R . .
C25 C 0.8962(7) 0.456(2) -0.0160(6) 0.050(4) Uani 1 1 d . . .
H25 H 0.9158 0.5568 -0.011 0.06 Uiso 1 1 calc R . .
C26 C 0.9007(6) 0.357(2) -0.0562(6) 0.044(5) Uani 1 1 d . . .
H26 H 0.9239 0.3906 -0.0786 0.053 Uiso 1 1 calc R . .
C27 C 0.8727(6) 0.204(2) -0.0674(6) 0.035(4) Uani 1 1 d . . .
H27 H 0.8762 0.1391 -0.097 0.042 Uiso 1 1 calc R . .

loop_
_atom_site_aniso_label
_atom_site_aniso_U_11
_atom_site_aniso_U_22
_atom_site_aniso_U_33
_atom_site_aniso_U_23
_atom_site_aniso_U_13
_atom_site_aniso_U_12
Cu1 0.0194(15) 0.0150(16) 0.0260(15) 0 0.0100(12) 0
Cu2 0.0270(11) 0.0314(13) 0.0227(10) -0.0014(11) 0.0066(8) -0.0016(11)
O1 0.011(4) 0.019(6) 0.023(5) -0.003(4) 0.004(4) -0.007(4)
O2 0.020(5) 0.031(7) 0.023(5) 0.011(5) 0.010(4) 0.006(5)
C1 0.010(7) 0.029(8) 0.008(6) -0.006(8) 0.006(5) 0.009(8)
C2 0.031(8) 0.014(8) 0.027(8) -0.013(7) 0.020(7) -0.020(7)
C3 0.016(8) 0.037(11) 0.047(10) 0.015(8) 0.010(7) 0.000(8)
C4 0.028(9) 0.033(10) 0.037(9) -0.005(8) 0.015(7) -0.021(8)
C5 0.021(8) 0.040(12) 0.028(8) -0.010(7) 0.005(6) -0.002(7)
C6 0.016(7) 0.032(9) 0.013(6) -0.009(8) -0.001(5) -0.011(8)
C7 0.016(8) 0.049(12) 0.028(8) -0.007(8) 0.006(7) 0.017(8)
C8 0.034(9) 0.010(8) 0.052(10) -0.001(8) 0.019(8) 0.004(7)
C9 0.030(9) 0.009(8) 0.074(11) 0.018(8) 0.028(8) -0.005(7)
C10 0.036(9) 0.036(10) 0.039(9) 0.019(9) 0.017(7) -0.012(8)
C11 0.018(8) 0.038(10) 0.021(7) 0.013(9) 0.013(6) -0.009(9)
C12 0.028(9) 0.029(10) 0.044(10) -0.001(8) 0.017(7) -0.005(8)
C13 0.035(9) 0.026(10) 0.037(9) 0.006(8) -0.003(7) -0.015(8)
C14 0.029(9) 0.079(14) 0.043(10) -0.002(12) -0.010(7) -0.022(12)
C15 0.007(7) 0.079(14) 0.023(8) 0.020(9) 0.007(6) 0.002(8)
C16 0.029(9) 0.030(10) 0.013(7) 0.016(7) 0.000(6) 0.009(8)
C17 0.018(8) 0.038(11) 0.050(10) 0.002(9) 0.021(7) 0.000(8)
C18 0.044(10) 0.022(9) 0.057(11) 0.001(9) 0.020(9) -0.004(8)
C19 0.038(9) 0.017(9) 0.038(9) -0.023(8) 0.001(7) -0.015(8)
C20 0.026(9) 0.066(13) 0.028(9) -0.010(9) -0.006(7) 0.013(8)
C21 0.042(10) 0.049(14) 0.064(12) 0.006(10) -0.019(9) -0.004(9)
C22 0.018(8) 0.044(11) 0.030(9) 0.018(9) -0.006(7) 0.002(8)
C23 0.048(11) 0.059(13) 0.015(8) 0.002(9) -0.003(7) 0.008(10)
C24 0.040(10) 0.084(17) 0.037(10) -0.053(11) -0.008(8) 0.012(10)
C25 0.073(12) 0.028(9) 0.049(10) -0.020(11) 0.018(9) -0.004(11)
C26 0.031(9) 0.069(14) 0.026(9) -0.001(9) -0.004(7) 0.012(10)
C27 0.038(10) 0.045(12) 0.019(8) 0.002(8) 0.004(7) 0.026(9)

loop_
_atom_type_symbol
_atom_type_description
_atom_type_scat_dispersion_real
_atom_type_scat_dispersion_imag
_atom_type_scat_source
Cu Cu 0.3201 1.2651 'International Tables Vol C Tables 4.2.6.8 and 6.1.1.4'
O O 0.0106 0.006 'International Tables Vol C Tables 4.2.6.8 and 6.1.1.4'
C C 0.0033 0.0016 'International Tables Vol C Tables 4.2.6.8 and 6.1.1.4'
H H 0 0 'International Tables Vol C Tables 4.2.6.8 and 6.1.1.4'

loop_
_geom_angle_atom_site_label_1
_geom_angle_atom_site_label_2
_geom_angle_atom_site_label_3
_geom_angle
_geom_angle_site_symmetry_1
_geom_angle_site_symmetry_3
_geom_angle_publ_flag
O1 Cu1 O1 155.8(5) . 2_755 ?
O1 Cu1 O2 100.1(3) . 2_755 ?
O1 Cu1 O2 85.2(3) 2_755 2_755 ?
O1 Cu1 O2 85.2(3) . . ?
O1 Cu1 O2 100.1(3) 2_755 . ?
O2 Cu1 O2 154.5(6) 2_755 . ?
O1 Cu1 Cu2 138.0(2) . 2_755 ?
O1 Cu1 Cu2 42.4(2) 2_755 2_755 ?
O2 Cu1 Cu2 42.8(2) 2_755 2_755 ?
O2 Cu1 Cu2 136.8(2) . 2_755 ?
O1 Cu1 Cu2 42.4(2) . . ?
O1 Cu1 Cu2 138.0(2) 2_755 . ?
O2 Cu1 Cu2 136.8(2) 2_755 . ?
O2 Cu1 Cu2 42.8(2) . . ?
Cu2 Cu1 Cu2 178.86(15) 2_755 . ?
O1 Cu2 O2 78.1(3) . . ?
O1 Cu2 C20 128.4(3) . . ?
O2 Cu2 C20 111.3(3) . . ?
O1 Cu2 C9 95.3(3) . . ?
O2 Cu2 C9 94.4(3) . . ?
C20 Cu2 C9 132.1(3) . . ?
O1 Cu2 C10 112.5(3) . . ?
O2 Cu2 C10 129.5(3) . . ?
C20 Cu2 C10 99.7(3) . . ?
C9 Cu2 C10 37.64(10) . . ?
O1 Cu2 C19 93.4(3) . . ?
O2 Cu2 C19 95.4(3) . . ?
C20 Cu2 C19 36.88(13) . . ?
C9 Cu2 C19 168.1(3) . . ?
C10 Cu2 C19 130.8(3) . . ?
O1 Cu2 Cu1 38.6(2) . . ?
O2 Cu2 Cu1 39.5(2) . . ?
C20 Cu2 Cu1 129.6(3) . . ?
C9 Cu2 Cu1 96.02(18) . . ?
C10 Cu2 Cu1 130.7(2) . . ?
C19 Cu2 Cu1 95.9(2) . . ?
C1 O1 Cu1 131.7(7) . . ?
C1 O1 Cu2 111.1(7) . . ?
Cu1 O1 Cu2 99.0(3) . . ?
C11 O2 Cu1 132.5(6) . . ?
C11 O2 Cu2 111.6(5) . . ?
Cu1 O2 Cu2 97.7(3) . . ?
O1 C1 C6 120.2(14) . . ?
O1 C1 C2 118.7(11) . . ?
C6 C1 C2 121.0(12) . . ?
C3 C2 C1 117.2(13) . . ?
C3 C2 C8 124.0(12) . . ?
C1 C2 C8 118.9(10) . . ?
C2 C3 C4 124.9(14) . . ?
C3 C4 C5 118.0(13) . . ?
C4 C5 C6 120.1(13) . . ?
C1 C6 C5 118.8(14) . . ?
C1 C6 C7 120.3(12) . . ?
C5 C6 C7 120.9(13) . . ?
C9 C8 C2 114.8(5) . . ?
C10 C9 C8 127.9(5) . . ?
C10 C9 Cu2 71.30(16) . . ?
C8 C9 Cu2 106.15(16) . . ?
C9 C10 Cu2 71.06(18) . . ?
O2 C11 C16 120.9(8) . . ?
O2 C11 C12 117.8(4) . . ?
C16 C11 C12 120.9(6) . . ?
C13 C12 C11 118.6(5) . . ?
C13 C12 C18 122.0(4) . . ?
C11 C12 C18 119.3(4) . . ?
C14 C13 C12 121.1(7) . . ?
C13 C14 C15 119.8(12) . . ?
C14 C15 C16 120.6(14) . . ?
C15 C16 C11 118.8(13) . . ?
C15 C16 C17 122.3(13) . . ?
C11 C16 C17 118.9(11) . . ?
C19 C18 C12 114.5(4) . . ?
C20 C19 C18 125.6(7) . . ?
C20 C19 Cu2 67.4(2) . . ?
C18 C19 Cu2 102.6(2) . . ?
C19 C20 Cu2 75.7(3) . . ?
C23 C22 C27 116.7(16) . . ?
C23 C22 C21 123.9(15) . . ?
C27 C22 C21 119.3(16) . . ?
C24 C23 C22 124.8(16) . . ?
C23 C24 C25 115.8(15) . . ?
C26 C25 C24 121.2(17) . . ?
C25 C26 C27 123.7(16) . . ?
C26 C27 C22 117.9(15) . . ?

loop_
_geom_bond_atom_site_label_1
_geom_bond_atom_site_label_2
_geom_bond_distance
_geom_bond_site_symmetry_2
_geom_bond_publ_flag
Cu1 O1 1.921(8) . ?
Cu1 O1 1.921(8) 2_755 ?
Cu1 O2 1.950(8) 2_755 ?
Cu1 O2 1.950(8) . ?
Cu1 Cu2 3.0403(17) 2_755 ?
Cu1 Cu2 3.0403(17) . ?
Cu2 O1 2.076(8) . ?
Cu2 O2 2.085(8) . ?
Cu2 C20 2.086(7) . ?
Cu2 C9 2.123(6) . ?
Cu2 C10 2.126(5) . ?
Cu2 C19 2.189(8) . ?
O1 C1 1.372(13) . ?
O2 C11 1.365(9) . ?
C1 C6 1.382(18) . ?
C1 C2 1.415(18) . ?
C2 C3 1.350(16) . ?
C2 C8 1.509(15) . ?
C3 C4 1.371(18) . ?
C4 C5 1.385(17) . ?
C5 C6 1.423(16) . ?
C6 C7 1.506(18) . ?
C8 C9 1.484(8) . ?
C9 C10 1.370(8) . ?
C11 C16 1.393(14) . ?
C11 C12 1.402(8) . ?
C12 C13 1.392(8) . ?
C12 C18 1.515(10) . ?
C13 C14 1.376(18) . ?
C14 C15 1.39(2) . ?
C15 C16 1.392(17) . ?
C16 C17 1.505(18) . ?
C18 C19 1.506(11) . ?
C19 C20 1.356(12) . ?
C21 C22 1.493(18) . ?
C22 C23 1.38(2) . ?
C22 C27 1.405(18) . ?
C23 C24 1.38(2) . ?
C24 C25 1.39(2) . ?
C25 C26 1.309(19) . ?
C26 C27 1.39(2) . ?
